data_2203238
loop_
_publ_author_name
'Qing-Qing Kang'
'La-Sheng Long'
'Rong-Bin Huang'
'Lan-Sun Zheng'

_publ_section_title
;
La(NO~2~)~3~, a novel (3,9)-connected lanthanide-based network
;
_journal_issue 2
_journal_name_full 'Acta Crystallographica, Section E'
_journal_page_first i12
_journal_page_last i14
_journal_paper_doi 10.1107/S1600536804000297
_journal_volume 60
_journal_year 2004
_chemical_formula_iupac 'La (N O2)3'
_chemical_formula_structural 'La (N O2)3'
_chemical_formula_sum 'La N3 O6'
_chemical_formula_weight 276.94
_chemical_name_systematic 'Lanthanum(III) nitrite'
_space_group_IT_number 160
_symmetry_cell_setting trigonal
_symmetry_space_group_name_Hall 'R 3 -2"'
_symmetry_space_group_name_H-M 'R 3 m :H'
_atom_sites_solution_primary direct
_atom_sites_solution_secondary difmap
_audit_creation_method SHELXL-97
_cell_angle_alpha 90.00
_cell_angle_beta 90.00
_cell_angle_gamma 120.00
_cell_formula_units_Z 3
_cell_length_a 10.6226(19)
_cell_length_b 10.6226(19)
_cell_length_c 4.0954(15)
_cell_measurement_reflns_used 746
_cell_measurement_temperature 273(2)
_cell_measurement_theta_max 28.003
_cell_measurement_theta_min 3.836
_cell_volume 400.21(18)
_computing_cell_refinement 'SAINT (Bruker, 2001)'
_computing_data_collection 'SMART (Bruker, 2001)'
_computing_data_reduction SAINT
_computing_molecular_graphics 'ORTEPII (Johnson, 1976)'
_computing_publication_material SHELXL97
_computing_structure_refinement 'SHELXL97 (Sheldrick, 1997)'
_computing_structure_solution 'SHELXS97 (Sheldrick, 1997)'
_database_code_amcsd 0010419
_diffrn_ambient_temperature 298(2)
_diffrn_measured_fraction_theta_full 0.991
_diffrn_measured_fraction_theta_max 0.991
_diffrn_measurement_device_type 'Bruker SMART APEX 2000'
_diffrn_measurement_method '\f and \w'
_diffrn_radiation_monochromator graphite
_diffrn_radiation_source 'fine-focus sealed tube'
_diffrn_radiation_type MoK\a
_diffrn_radiation_wavelength 0.71073
_diffrn_reflns_av_R_equivalents 0.0233
_diffrn_reflns_av_sigmaI/netI 0.0231
_diffrn_reflns_limit_h_max 13
_diffrn_reflns_limit_h_min -13
_diffrn_reflns_limit_k_max 13
_diffrn_reflns_limit_k_min -10
_diffrn_reflns_limit_l_max 5
_diffrn_reflns_limit_l_min -3
_diffrn_reflns_number 738
_diffrn_reflns_theta_full 26.99
_diffrn_reflns_theta_max 26.99
_diffrn_reflns_theta_min 3.84
_diffrn_standards_decay_% 0
_diffrn_standards_interval_count 0
_diffrn_standards_interval_time 0
_diffrn_standards_number 0
_exptl_absorpt_coefficient_mu 7.986
_exptl_absorpt_correction_T_max 0.9244
_exptl_absorpt_correction_T_min 0.4474
_exptl_absorpt_correction_type multi-scan
_exptl_absorpt_process_details
;
(SADABS; Sheldrick, 1996)
;
_exptl_crystal_colour colorless
_exptl_crystal_density_diffrn 3.447
_exptl_crystal_density_meas ?
_exptl_crystal_density_method .
_exptl_crystal_description needle
_exptl_crystal_F_000 378
_exptl_crystal_size_max 0.12
_exptl_crystal_size_mid 0.01
_exptl_crystal_size_min 0.01
_refine_diff_density_max 0.347
_refine_diff_density_min -0.452
_refine_ls_abs_structure_details 'Flack (1983), 40 Friedel pairs'
_refine_ls_abs_structure_Flack 0.06(5)
_refine_ls_extinction_method none
_refine_ls_goodness_of_fit_ref 1.137
_refine_ls_matrix_type full
_refine_ls_number_parameters 22
_refine_ls_number_reflns 195
_refine_ls_number_restraints 1
_refine_ls_restrained_S_all 1.134
_refine_ls_R_factor_all 0.0128
_refine_ls_R_factor_gt 0.0128
_refine_ls_shift/su_max 0.025
_refine_ls_shift/su_mean 0.003
_refine_ls_structure_factor_coef Fsqd
_refine_ls_weighting_details 'w = 1/[\s^2^(Fo^2^)+(0.0156P)^2^] where P = (Fo^2^+2Fc^2^)/3'
_refine_ls_weighting_scheme calc
_refine_ls_wR_factor_gt 0.0292
_refine_ls_wR_factor_ref 0.0292
_reflns_number_gt 195
_reflns_number_total 195
_reflns_threshold_expression I>2\s(I)
_cod_depositor_comments
;
The following automatic conversions were performed:
'_symmetry_cell_setting' value 'Trigonal' changed to 'trigonal' according
to '/home/saulius/struct/CIF-dictionaries/cif_core.dic' dictionary named
'cif_core.dic' version 2.4.1 from 2010-06-29.

Automatic conversion script
Id: cif_fix_enum 1527 2010-12-29 10:47:43Z saulius 
;
_cod_original_sg_symbol_H-M 'R 3 m'
_cod_database_code 2203238
_amcsd_formula_title La(NO2)3

loop_
_space_group_symop_operation_xyz
'x, y, z'
'-y, x-y, z'
'-x+y, -x, z'
'-y, -x, z'
'-x+y, y, z'
'x, x-y, z'
'x+2/3, y+1/3, z+1/3'
'-y+2/3, x-y+1/3, z+1/3'
'-x+y+2/3, -x+1/3, z+1/3'
'-y+2/3, -x+1/3, z+1/3'
'-x+y+2/3, y+1/3, z+1/3'
'x+2/3, x-y+1/3, z+1/3'
'x+1/3, y+2/3, z+2/3'
'-y+1/3, x-y+2/3, z+2/3'
'-x+y+1/3, -x+2/3, z+2/3'
'-y+1/3, -x+2/3, z+2/3'
'-x+y+1/3, y+2/3, z+2/3'
'x+1/3, x-y+2/3, z+2/3'

loop_
_atom_site_label
_atom_site_fract_x
_atom_site_fract_y
_atom_site_fract_z
_atom_site_U_iso_or_equiv
_atom_site_adp_type
_atom_site_calc_flag
_atom_site_refinement_flags
_atom_site_occupancy
_atom_site_type_symbol
La1 0.0000 0.0000 0.2723 0.00817(6) Uani d S 1 La
O1 -0.3960(3) -0.19798(15) 0.9551(7) 0.0199(7) Uani d S 1 O
O2 -0.1705(3) -0.08523(13) 0.7754(7) 0.0125(5) Uani d S 1 O
N1 -0.3069(4) -0.15346(18) 0.7324(10) 0.0218(8) Uani d S 1 N

loop_
_atom_site_aniso_label
_atom_site_aniso_U_11
_atom_site_aniso_U_22
_atom_site_aniso_U_33
_atom_site_aniso_U_12
_atom_site_aniso_U_13
_atom_site_aniso_U_23
La1 0.00908(7) 0.00908(7) 0.00635(12) 0.00454(3) 0.000 0.000
O1 0.0113(11) 0.0282(11) 0.0146(17) 0.0057(6) 0.0032(11) 0.0016(5)
O2 0.0066(10) 0.0155(9) 0.0124(13) 0.0033(5) 0.0006(9) 0.0003(4)
N1 0.0188(15) 0.0255(12) 0.0189(18) 0.0094(8) 0.0004(13) 0.0002(6)

loop_
_atom_type_symbol
_atom_type_description
_atom_type_scat_dispersion_real
_atom_type_scat_dispersion_imag
_atom_type_scat_source
N N 0.0061 0.0033 'International Tables Vol C Tables 4.2.6.8 and 6.1.1.4'
O O 0.0106 0.0060 'International Tables Vol C Tables 4.2.6.8 and 6.1.1.4'
La La -0.2871 2.4523 'International Tables Vol C Tables 4.2.6.8 and 6.1.1.4'

loop_
_geom_angle_atom_site_label_1
_geom_angle_atom_site_label_2
_geom_angle_atom_site_label_3
_geom_angle_site_symmetry_1
_geom_angle_site_symmetry_3
_geom_angle
_geom_angle_publ_flag
O1 La1 O1 9_444 7_554 119.932(6) ?
O1 La1 O1 9_444 8_454 119.930(6) ?
O1 La1 O1 7_554 8_454 119.930(6) ?
O1 La1 O2 9_444 1_554 73.50(6) ?
O1 La1 O2 7_554 1_554 129.13(9) ?
O1 La1 O2 8_454 1_554 73.50(6) ?
O1 La1 O2 9_444 2_554 73.50(6) ?
O1 La1 O2 7_554 2_554 73.50(6) ?
O1 La1 O2 8_454 2_554 129.13(9) ?
O2 La1 O2 1_554 2_554 63.82(10) ?
O1 La1 O2 9_444 3_554 129.13(9) ?
O1 La1 O2 7_554 3_554 73.50(6) ?
O1 La1 O2 8_454 3_554 73.50(6) ?
O2 La1 O2 1_554 3_554 63.82(10) ?
O2 La1 O2 2_554 3_554 63.82(10) ?
O1 La1 O2 9_444 3 125.76(9) ?
O1 La1 O2 7_554 3 71.11(6) ?
O1 La1 O2 8_454 3 71.11(6) ?
O2 La1 O2 1_554 3 144.60(4) ?
O2 La1 O2 2_554 3 144.60(4) ?
O2 La1 O2 3_554 3 105.11(9) ?
O1 La1 O2 9_444 2 71.11(6) ?
O1 La1 O2 7_554 2 71.11(6) ?
O1 La1 O2 8_454 2 125.76(9) ?
O2 La1 O2 1_554 2 144.60(4) ?
O2 La1 O2 2_554 2 105.11(9) ?
O2 La1 O2 3_554 2 144.60(4) ?
O2 La1 O2 3 2 63.27(10) ?
O1 La1 O2 9_444 . 71.11(6) ?
O1 La1 O2 7_554 . 125.76(9) ?
O1 La1 O2 8_454 . 71.11(6) ?
O2 La1 O2 1_554 . 105.11(9) ?
O2 La1 O2 2_554 . 144.60(4) ?
O2 La1 O2 3_554 . 144.60(4) ?
O2 La1 O2 3 . 63.27(10) ?
O2 La1 O2 2 . 63.27(10) ?
O1 La1 La1 9_444 1_554 91.52(6) ?
O1 La1 La1 7_554 1_554 91.52(6) ?
O1 La1 La1 8_454 1_554 91.52(6) ?
O2 La1 La1 1_554 1_554 37.61(6) ?
O2 La1 La1 2_554 1_554 37.61(6) ?
O2 La1 La1 3_554 1_554 37.61(6) ?
O2 La1 La1 3 1_554 142.72(6) ?
O2 La1 La1 2 1_554 142.72(6) ?
O2 La1 La1 . 1_554 142.72(6) ?
O1 La1 La1 9_444 1_556 88.48(6) ?
O1 La1 La1 7_554 1_556 88.48(6) ?
O1 La1 La1 8_454 1_556 88.48(6) ?
O2 La1 La1 1_554 1_556 142.39(6) ?
O2 La1 La1 2_554 1_556 142.39(6) ?
O2 La1 La1 3_554 1_556 142.39(6) ?
O2 La1 La1 3 1_556 37.28(6) ?
O2 La1 La1 2 1_556 37.28(6) ?
O2 La1 La1 . 1_556 37.28(6) ?
La1 La1 La1 1_554 1_556 180.0 ?
N1 O1 La1 . 13_445 130.4(2) ?
N1 O2 La1 . 1_556 135.6(3) ?
N1 O2 La1 . . 119.3(2) ?
La1 O2 La1 1_556 . 105.11(9) ?
O1 N1 O2 . . 124.0(4) y

loop_
_geom_bond_atom_site_label_1
_geom_bond_atom_site_label_2
_geom_bond_site_symmetry_2
_geom_bond_distance
_geom_bond_publ_flag
La1 O1 9_444 2.491(3) y
La1 O1 7_554 2.491(3) ?
La1 O1 8_454 2.491(3) ?
La1 O2 1_554 2.569(3) y
La1 O2 2_554 2.569(3) ?
La1 O2 3_554 2.569(3) ?
La1 O2 3 2.589(3) ?
La1 O2 2 2.589(3) ?
La1 O2 . 2.589(3) y
La1 La1 1_554 4.0954(15) y
La1 La1 1_556 4.0954(15) ?
O1 N1 . 1.226(5) y
O1 La1 13_445 2.491(3) ?
O2 N1 . 1.268(4) y
O2 La1 1_556 2.569(3) ?

loop_
_cod_related_entry_id
_cod_related_entry_database
_cod_related_entry_code
1 AMCSD 0010419
